data_4110552
loop_
_publ_author_name
'Miguel A. Esteruelas'
'Francisco J. Fern\'andez-Alvarez'
'Montserrat Oliv\'an'
'Enrique O\~nate'

_publ_contact_author
;
  Dr. Enrique O\~nate
  Departamento de Qu\'imica Inorg\'anica - I.C.M.A.
  Universidad de Zaragoza - C.S.I.C.
  50009 Zaragoza, Spain
;
_publ_contact_author_email enriqueo@unizar.es
_publ_section_title
;
 C-H Bond Activation and Subsequent C-C Bond Formation Promoted by Osmium:
 2-Vinylpyridine-Acetylene Couplings
;
_journal_name_full 'Journal of the American Chemical Society'
_journal_page_first 4596
_journal_page_last 4597
_journal_paper_doi 10.1021/ja060901t
_journal_volume 128
_journal_year 2006
_chemical_formula_sum 'C24 H34 F3 N2 O3 Os P S'
_chemical_formula_weight 708.76
_chemical_name_systematic
; 
 ? 
;
_space_group_IT_number 2
_symmetry_cell_setting triclinic
_symmetry_space_group_name_Hall '-P 1'
_symmetry_space_group_name_H-M 'P -1'
_atom_sites_solution_hydrogens geom
_atom_sites_solution_primary direct
_atom_sites_solution_secondary difmap
_audit_creation_method SHELXL-97
_cell_angle_alpha 93.636(2)
_cell_angle_beta 98.066(2)
_cell_angle_gamma 111.550(2)
_cell_formula_units_Z 2
_cell_length_a 10.5859(16)
_cell_length_b 11.2148(17)
_cell_length_c 12.3287(18)
_cell_measurement_reflns_used 988
_cell_measurement_temperature 100(2)
_cell_measurement_theta_max 28
_cell_measurement_theta_min 3
_cell_volume 1337.3(3)
_computing_cell_refinement 'SAINT+ v. 6.02 (Bruker AXS, 1999)'
_computing_data_collection 'SMART v. 5.625 (Bruker AXS, 2000)'
_computing_data_reduction 'SAINT+ v. 6.02 (Bruker AXS, 1999)'
_computing_molecular_graphics 'XP, SHELXTL v. 6.1 (Bruker, 2000)'
_computing_publication_material 'XCIF, SHELXTL v. 6.1 (Bruker, 2000)'
_computing_structure_refinement 'SHELXL-97 (Sheldrick, 1997)'
_computing_structure_solution 'SHELXS-97 (Sheldrick, 1990)'
_diffrn_ambient_temperature 173(2)
_diffrn_detector_area_resol_mean 8.26
_diffrn_measured_fraction_theta_full 0.986
_diffrn_measured_fraction_theta_max 0.898
_diffrn_measurement_device_type 'Bruker SMART APEX CCD system'
_diffrn_measurement_method '\w rotations with narrow frames'
_diffrn_radiation_monochromator graphite
_diffrn_radiation_source 'normal-focus sealed tube'
_diffrn_radiation_type MoK\a
_diffrn_radiation_wavelength 0.71073
_diffrn_reflns_av_R_equivalents 0.0211
_diffrn_reflns_av_sigmaI/netI 0.0392
_diffrn_reflns_limit_h_max 12
_diffrn_reflns_limit_h_min -13
_diffrn_reflns_limit_k_max 15
_diffrn_reflns_limit_k_min -14
_diffrn_reflns_limit_l_max 16
_diffrn_reflns_limit_l_min -16
_diffrn_reflns_number 14820
_diffrn_reflns_theta_full 27.50
_diffrn_reflns_theta_max 28.96
_diffrn_reflns_theta_min 1.68
_diffrn_standards_decay_% 'no decay'
_exptl_absorpt_coefficient_mu 4.955
_exptl_absorpt_correction_T_max 0.881
_exptl_absorpt_correction_T_min 0.710
_exptl_absorpt_correction_type multi-scan
_exptl_absorpt_process_details
;
 Absorption correction performed with SADABS program. This is based on the
method of Blessing: Blessing, R. H., Acta Crystallogr., Sect. A 1995, 51, 33.
;
_exptl_crystal_colour red
_exptl_crystal_density_diffrn 1.760
_exptl_crystal_description 'irregular block'
_exptl_crystal_F_000 700
_exptl_crystal_size_max 0.24
_exptl_crystal_size_mid 0.16
_exptl_crystal_size_min 0.12
_refine_diff_density_max 0.944
_refine_diff_density_min -0.610
_refine_diff_density_rms 0.094
_refine_ls_extinction_method none
_refine_ls_goodness_of_fit_ref 0.952
_refine_ls_hydrogen_treatment mixed
_refine_ls_matrix_type full
_refine_ls_number_parameters 342
_refine_ls_number_reflns 6379
_refine_ls_number_restraints 0
_refine_ls_restrained_S_all 0.952
_refine_ls_R_factor_all 0.0223
_refine_ls_R_factor_gt 0.0199
_refine_ls_shift/su_max 0.002
_refine_ls_shift/su_mean 0.000
_refine_ls_structure_factor_coef Fsqd
_refine_ls_weighting_details 'calc w=1/[\s^2^(Fo^2^)+(0.0121P)^2^+0.0000P] where P=(Fo^2^+2Fc^2^)/3'
_refine_ls_weighting_scheme calc
_refine_ls_wR_factor_gt 0.0373
_refine_ls_wR_factor_ref 0.0378
_reflns_number_gt 5904
_reflns_number_total 6379
_reflns_threshold_expression >2sigma(I)
_cod_data_source_file ja060901tsi20060308_121721_2.cif
_cod_data_source_block mae154as
_cod_database_code 4110552

loop_
_symmetry_equiv_pos_as_xyz
'x, y, z'
'-x, -y, -z'

loop_
_atom_site_label
_atom_site_type_symbol
_atom_site_fract_x
_atom_site_fract_y
_atom_site_fract_z
_atom_site_U_iso_or_equiv
_atom_site_adp_type
_atom_site_occupancy
_atom_site_symmetry_multiplicity
_atom_site_calc_flag
_atom_site_refinement_flags
Os Os 0.082320(10) 0.280306(9) 0.179349(8) 0.01479(3) Uani 1 1 d .
P P -0.11650(7) 0.24784(6) 0.25526(5) 0.01826(14) Uani 1 1 d .
S S 0.29197(7) 0.60096(6) 0.21487(5) 0.01788(13) Uani 1 1 d .
F1 F 0.27999(17) 0.75615(15) 0.37823(12) 0.0345(4) Uani 1 1 d .
F2 F 0.14612(17) 0.74478(15) 0.22741(13) 0.0376(4) Uani 1 1 d .
F3 F 0.36504(19) 0.85040(15) 0.24454(15) 0.0466(5) Uani 1 1 d .
O1 O 0.17290(17) 0.49852(15) 0.24331(13) 0.0179(4) Uani 1 1 d .
O2 O 0.28616(17) 0.61096(16) 0.09932(13) 0.0226(4) Uani 1 1 d .
O3 O 0.42187(17) 0.61248(16) 0.27656(14) 0.0235(4) Uani 1 1 d .
N1 N 0.2474(2) 0.31461(18) 0.09064(16) 0.0180(5) Uani 1 1 d .
N2 N 0.2099(2) 0.26207(18) 0.31939(15) 0.0164(4) Uani 1 1 d .
C1 C 0.1714(3) 0.2713(2) -0.0115(2) 0.0200(6) Uani 1 1 d .
C2 C 0.0274(3) 0.2437(2) 0.0013(2) 0.0207(6) Uani 1 1 d .
H2 H -0.036(2) 0.168(2) -0.0352(18) 0.011(6) Uiso 1 1 d .
C3 C -0.0073(3) 0.3465(3) 0.0379(2) 0.0213(6) Uani 1 1 d .
H3A H 0.054(2) 0.428(2) 0.0381(19) 0.016(7) Uiso 1 1 d .
H3B H -0.106(3) 0.331(2) 0.0270(19) 0.016(7) Uiso 1 1 d .
C4 C 0.2307(3) 0.2592(2) -0.1020(2) 0.0254(6) Uani 1 1 d .
H4 H 0.1758 0.2268 -0.1732 0.030 Uiso 1 1 calc R
C5 C 0.3717(3) 0.2953(2) -0.0862(2) 0.0284(7) Uani 1 1 d .
H5 H 0.4157 0.2892 -0.1473 0.034 Uiso 1 1 calc R
C6 C 0.4496(3) 0.3404(2) 0.0187(2) 0.0267(6) Uani 1 1 d .
H6 H 0.5469 0.3652 0.0301 0.032 Uiso 1 1 calc R
C7 C 0.3845(3) 0.3491(2) 0.1062(2) 0.0228(6) Uani 1 1 d .
H7 H 0.4373 0.3798 0.1784 0.027 Uiso 1 1 calc R
C8 C 0.2229(3) 0.1447(2) 0.3165(2) 0.0189(5) Uani 1 1 d .
C9 C 0.1306(3) 0.0517(2) 0.2276(2) 0.0218(6) Uani 1 1 d .
H9 H 0.127(2) -0.037(2) 0.2255(19) 0.025(7) Uiso 1 1 d .
C10 C 0.0469(3) 0.0921(2) 0.1601(2) 0.0193(6) Uani 1 1 d .
H10 H -0.016(3) 0.032(2) 0.107(2) 0.027(7) Uiso 1 1 d .
C11 C 0.3149(3) 0.1229(3) 0.3975(2) 0.0253(6) Uani 1 1 d .
H11 H 0.3247 0.0419 0.3939 0.030 Uiso 1 1 calc R
C12 C 0.3917(3) 0.2185(3) 0.4830(2) 0.0274(6) Uani 1 1 d .
H12 H 0.4543 0.2042 0.5389 0.033 Uiso 1 1 calc R
C13 C 0.3762(3) 0.3354(2) 0.4859(2) 0.0248(6) Uani 1 1 d .
H13 H 0.4270 0.4022 0.5448 0.030 Uiso 1 1 calc R
C14 C 0.2875(3) 0.3550(2) 0.40367(19) 0.0201(6) Uani 1 1 d .
H14 H 0.2800 0.4369 0.4058 0.024 Uiso 1 1 calc R
C15 C -0.1063(3) 0.4066(2) 0.3227(2) 0.0239(6) Uani 1 1 d .
H15 H -0.0070 0.4537 0.3567 0.029 Uiso 1 1 calc R
C16 C -0.1373(3) 0.4909(2) 0.2383(2) 0.0300(7) Uani 1 1 d .
H16A H -0.2363 0.4561 0.2085 0.045 Uiso 1 1 calc R
H16B H -0.0858 0.4913 0.1781 0.045 Uiso 1 1 calc R
H16C H -0.1094 0.5794 0.2743 0.045 Uiso 1 1 calc R
C17 C -0.1862(3) 0.4064(3) 0.4172(2) 0.0358(7) Uani 1 1 d .
H17A H -0.1670 0.4956 0.4470 0.054 Uiso 1 1 calc R
H17B H -0.1573 0.3617 0.4757 0.054 Uiso 1 1 calc R
H17C H -0.2853 0.3617 0.3894 0.054 Uiso 1 1 calc R
C18 C -0.1535(3) 0.1433(2) 0.3673(2) 0.0254(6) Uani 1 1 d .
H18 H -0.2335 0.1533 0.3957 0.031 Uiso 1 1 calc R
C19 C -0.0341(3) 0.1846(3) 0.4651(2) 0.0336(7) Uani 1 1 d .
H19A H -0.0673 0.1438 0.5291 0.050 Uiso 1 1 calc R
H19B H 0.0025 0.2788 0.4832 0.050 Uiso 1 1 calc R
H19C H 0.0389 0.1577 0.4456 0.050 Uiso 1 1 calc R
C20 C -0.1970(3) -0.0001(3) 0.3273(2) 0.0341(7) Uani 1 1 d .
H20A H -0.1285 -0.0122 0.2867 0.051 Uiso 1 1 calc R
H20B H -0.2872 -0.0313 0.2786 0.051 Uiso 1 1 calc R
H20C H -0.2033 -0.0487 0.3910 0.051 Uiso 1 1 calc R
C21 C -0.2830(3) 0.1885(2) 0.1560(2) 0.0246(6) Uani 1 1 d .
H21 H -0.2795 0.2616 0.1125 0.030 Uiso 1 1 calc R
C22 C -0.4127(3) 0.1574(3) 0.2075(2) 0.0319(7) Uani 1 1 d .
H22A H -0.4937 0.1328 0.1490 0.048 Uiso 1 1 calc R
H22B H -0.4056 0.2337 0.2553 0.048 Uiso 1 1 calc R
H22C H -0.4220 0.0858 0.2515 0.048 Uiso 1 1 calc R
C23 C -0.3000(3) 0.0752(3) 0.0710(2) 0.0306(7) Uani 1 1 d .
H23A H -0.3298 -0.0054 0.1045 0.046 Uiso 1 1 calc R
H23B H -0.2116 0.0894 0.0471 0.046 Uiso 1 1 calc R
H23C H -0.3694 0.0691 0.0070 0.046 Uiso 1 1 calc R
C24 C 0.2683(3) 0.7448(2) 0.2689(2) 0.0245(6) Uani 1 1 d .

loop_
_atom_site_aniso_label
_atom_site_aniso_U_11
_atom_site_aniso_U_22
_atom_site_aniso_U_33
_atom_site_aniso_U_23
_atom_site_aniso_U_13
_atom_site_aniso_U_12
Os 0.01681(6) 0.01246(5) 0.01445(5) 0.00024(3) -0.00003(4) 0.00604(4)
P 0.0177(4) 0.0152(3) 0.0197(3) -0.0006(3) 0.0010(3) 0.0050(3)
S 0.0193(3) 0.0146(3) 0.0187(3) 0.0018(2) 0.0010(3) 0.0061(3)
F1 0.0437(11) 0.0329(9) 0.0263(9) -0.0040(7) 0.0058(8) 0.0154(8)
F2 0.0427(11) 0.0294(9) 0.0454(10) -0.0008(8) -0.0035(8) 0.0242(8)
F3 0.0580(12) 0.0170(9) 0.0616(12) 0.0056(8) 0.0282(10) 0.0041(8)
O1 0.0194(9) 0.0125(8) 0.0208(9) 0.0012(7) 0.0019(7) 0.0055(7)
O2 0.0238(10) 0.0244(10) 0.0192(9) 0.0030(7) 0.0024(8) 0.0094(8)
O3 0.0194(10) 0.0256(10) 0.0232(9) 0.0035(8) -0.0001(8) 0.0070(8)
N1 0.0220(12) 0.0138(10) 0.0199(11) 0.0024(8) 0.0042(9) 0.0084(9)
N2 0.0166(11) 0.0160(10) 0.0150(10) 0.0019(8) 0.0013(8) 0.0050(9)
C1 0.0267(15) 0.0151(13) 0.0184(13) 0.0029(10) 0.0030(11) 0.0084(11)
C2 0.0248(15) 0.0171(13) 0.0173(13) -0.0007(10) -0.0013(11) 0.0069(12)
C3 0.0218(15) 0.0189(14) 0.0202(13) 0.0029(11) -0.0024(11) 0.0064(12)
C4 0.0367(17) 0.0198(14) 0.0204(14) 0.0029(11) 0.0063(12) 0.0110(12)
C5 0.0392(18) 0.0214(14) 0.0295(15) 0.0051(12) 0.0191(14) 0.0123(13)
C6 0.0256(15) 0.0195(14) 0.0383(16) 0.0059(12) 0.0109(13) 0.0101(12)
C7 0.0238(15) 0.0174(13) 0.0269(14) 0.0022(11) 0.0018(12) 0.0087(11)
C8 0.0196(14) 0.0189(13) 0.0200(13) 0.0035(10) 0.0053(11) 0.0086(11)
C9 0.0296(16) 0.0142(13) 0.0225(14) 0.0009(10) 0.0038(12) 0.0098(12)
C10 0.0232(15) 0.0144(13) 0.0172(13) -0.0021(10) 0.0023(11) 0.0048(11)
C11 0.0279(16) 0.0238(14) 0.0278(15) 0.0072(11) 0.0021(12) 0.0142(12)
C12 0.0241(15) 0.0293(15) 0.0261(15) 0.0109(12) -0.0032(12) 0.0087(13)
C13 0.0245(15) 0.0219(14) 0.0204(13) 0.0023(11) -0.0022(11) 0.0023(12)
C14 0.0223(14) 0.0161(13) 0.0187(13) 0.0028(10) 0.0033(11) 0.0034(11)
C15 0.0254(15) 0.0185(13) 0.0257(14) -0.0029(11) 0.0048(12) 0.0067(12)
C16 0.0330(17) 0.0199(14) 0.0391(17) -0.0014(12) 0.0054(14) 0.0135(13)
C17 0.0376(18) 0.0286(16) 0.0403(18) -0.0074(13) 0.0149(15) 0.0105(14)
C18 0.0249(15) 0.0263(15) 0.0260(14) 0.0068(12) 0.0094(12) 0.0085(12)
C19 0.0315(17) 0.0449(19) 0.0265(15) 0.0129(13) 0.0102(13) 0.0138(15)
C20 0.0381(18) 0.0239(15) 0.0408(18) 0.0119(13) 0.0136(14) 0.0087(14)
C21 0.0160(14) 0.0237(14) 0.0304(15) -0.0004(11) -0.0019(11) 0.0059(11)
C22 0.0207(15) 0.0321(16) 0.0387(17) -0.0012(13) 0.0010(13) 0.0076(13)
C23 0.0239(15) 0.0268(15) 0.0333(16) -0.0067(12) -0.0045(13) 0.0059(12)
C24 0.0289(16) 0.0165(13) 0.0255(14) 0.0003(11) 0.0038(12) 0.0064(12)

loop_
_atom_type_symbol
_atom_type_description
_atom_type_scat_dispersion_real
_atom_type_scat_dispersion_imag
_atom_type_scat_source
C C 0.0033 0.0016 'International Tables Vol C Tables 4.2.6.8 and 6.1.1.4'
H H 0.0000 0.0000 'International Tables Vol C Tables 4.2.6.8 and 6.1.1.4'
N N 0.0061 0.0033 'International Tables Vol C Tables 4.2.6.8 and 6.1.1.4'
O O 0.0106 0.0060 'International Tables Vol C Tables 4.2.6.8 and 6.1.1.4'
F F 0.0171 0.0103 'International Tables Vol C Tables 4.2.6.8 and 6.1.1.4'
P P 0.1023 0.0942 'International Tables Vol C Tables 4.2.6.8 and 6.1.1.4'
S S 0.1246 0.1234 'International Tables Vol C Tables 4.2.6.8 and 6.1.1.4'
Os Os -1.2165 7.6030 'International Tables Vol C Tables 4.2.6.8 and 6.1.1.4'

loop_
_geom_angle_atom_site_label_1
_geom_angle_atom_site_label_2
_geom_angle_atom_site_label_3
_geom_angle
C10 Os N2 77.68(9)
C10 Os N1 89.19(9)
N2 Os N1 89.21(8)
C10 Os C2 81.14(10)
N2 Os C2 145.54(9)
N1 Os C2 63.48(9)
C10 Os C3 114.21(10)
N2 Os C3 165.50(9)
N1 Os C3 82.92(10)
C2 Os C3 37.72(9)
C10 Os O1 163.10(8)
N2 Os O1 85.59(7)
N1 Os O1 88.22(7)
C2 Os O1 112.40(8)
C3 Os O1 82.02(8)
C10 Os P 93.03(8)
N2 Os P 98.69(6)
N1 Os P 172.07(5)
C2 Os P 109.34(7)
C3 Os P 89.23(8)
O1 Os P 91.81(4)
C18 P C21 103.90(12)
C18 P C15 102.36(12)
C21 P C15 103.50(12)
C18 P Os 119.59(9)
C21 P Os 116.37(9)
C15 P Os 109.15(9)
O2 S O3 116.68(11)
O2 S O1 114.85(10)
O3 S O1 114.10(10)
O2 S C24 103.52(11)
O3 S C24 103.71(12)
O1 S C24 101.24(11)
S O1 Os 128.57(10)
C7 N1 C1 120.2(2)
C7 N1 Os 141.44(17)
C1 N1 Os 97.88(16)
C14 N2 C8 118.2(2)
C14 N2 Os 127.55(16)
C8 N2 Os 113.98(15)
N1 C1 C4 121.8(2)
N1 C1 C2 105.9(2)
C4 C1 C2 132.4(2)
C3 C2 C1 118.4(2)
C3 C2 Os 71.43(14)
C1 C2 Os 92.24(15)
C3 C2 H2 122.9(15)
C1 C2 H2 115.8(15)
Os C2 H2 123.2(14)
C2 C3 Os 70.84(15)
C2 C3 H3A 118.1(16)
Os C3 H3A 103.5(15)
C2 C3 H3B 116.5(14)
Os C3 H3B 119.0(14)
H3A C3 H3B 119(2)
C5 C4 C1 118.1(2)
C5 C4 H4 120.9
C1 C4 H4 120.9
C4 C5 C6 120.0(3)
C4 C5 H5 120.0
C6 C5 H5 120.0
C7 C6 C5 119.3(3)
C7 C6 H6 120.4
C5 C6 H6 120.4
N1 C7 C6 120.6(2)
N1 C7 H7 119.7
C6 C7 H7 119.7
N2 C8 C11 120.6(2)
N2 C8 C9 113.4(2)
C11 C8 C9 125.9(2)
C10 C9 C8 116.3(2)
C10 C9 H9 125.7(14)
C8 C9 H9 117.7(14)
C9 C10 Os 117.18(19)
C9 C10 H10 116.1(16)
Os C10 H10 126.5(16)
C12 C11 C8 120.1(2)
C12 C11 H11 120.0
C8 C11 H11 120.0
C11 C12 C13 118.8(2)
C11 C12 H12 120.6
C13 C12 H12 120.6
C14 C13 C12 119.8(2)
C14 C13 H13 120.1
C12 C13 H13 120.1
N2 C14 C13 122.6(2)
N2 C14 H14 118.7
C13 C14 H14 118.7
C16 C15 C17 109.6(2)
C16 C15 P 112.12(17)
C17 C15 P 118.61(18)
C16 C15 H15 105.1
C17 C15 H15 105.1
P C15 H15 105.1
C15 C16 H16A 109.5
C15 C16 H16B 109.5
H16A C16 H16B 109.5
C15 C16 H16C 109.5
H16A C16 H16C 109.5
H16B C16 H16C 109.5
C15 C17 H17A 109.5
C15 C17 H17B 109.5
H17A C17 H17B 109.5
C15 C17 H17C 109.5
H17A C17 H17C 109.5
H17B C17 H17C 109.5
C20 C18 C19 109.8(2)
C20 C18 P 113.27(18)
C19 C18 P 112.96(18)
C20 C18 H18 106.8
C19 C18 H18 106.8
P C18 H18 106.8
C18 C19 H19A 109.5
C18 C19 H19B 109.5
H19A C19 H19B 109.5
C18 C19 H19C 109.5
H19A C19 H19C 109.5
H19B C19 H19C 109.5
C18 C20 H20A 109.5
C18 C20 H20B 109.5
H20A C20 H20B 109.5
C18 C20 H20C 109.5
H20A C20 H20C 109.5
H20B C20 H20C 109.5
C22 C21 C23 109.9(2)
C22 C21 P 115.69(18)
C23 C21 P 113.61(18)
C22 C21 H21 105.6
C23 C21 H21 105.6
P C21 H21 105.6
C21 C22 H22A 109.5
C21 C22 H22B 109.5
H22A C22 H22B 109.5
C21 C22 H22C 109.5
H22A C22 H22C 109.5
H22B C22 H22C 109.5
C21 C23 H23A 109.5
C21 C23 H23B 109.5
H23A C23 H23B 109.5
C21 C23 H23C 109.5
H23A C23 H23C 109.5
H23B C23 H23C 109.5
F2 C24 F1 107.6(2)
F2 C24 F3 108.2(2)
F1 C24 F3 106.9(2)
F2 C24 S 112.07(17)
F1 C24 S 111.89(18)
F3 C24 S 109.97(19)

loop_
_geom_bond_atom_site_label_1
_geom_bond_atom_site_label_2
_geom_bond_distance
Os C10 1.995(2)
Os N2 2.1070(19)
Os N1 2.120(2)
Os C2 2.162(2)
Os C3 2.170(3)
Os O1 2.3129(16)
Os P 2.3390(7)
P C18 1.859(3)
P C21 1.864(2)
P C15 1.876(3)
S O2 1.4306(17)
S O3 1.4316(17)
S O1 1.4638(17)
S C24 1.821(3)
F1 C24 1.330(3)
F2 C24 1.322(3)
F3 C24 1.335(3)
N1 C7 1.339(3)
N1 C1 1.349(3)
N2 C14 1.354(3)
N2 C8 1.372(3)
C1 C4 1.377(3)
C1 C2 1.474(4)
C2 C3 1.401(4)
C2 H2 0.91(2)
C3 H3A 0.90(2)
C3 H3B 0.98(2)
C4 C5 1.377(4)
C4 H4 0.9500
C5 C6 1.386(4)
C5 H5 0.9500
C6 C7 1.376(4)
C6 H6 0.9500
C7 H7 0.9500
C8 C11 1.392(3)
C8 C9 1.432(3)
C9 C10 1.349(3)
C9 H9 0.98(2)
C10 H10 0.91(2)
C11 C12 1.377(3)
C11 H11 0.9500
C12 C13 1.379(4)
C12 H12 0.9500
C13 C14 1.367(3)
C13 H13 0.9500
C14 H14 0.9500
C15 C16 1.530(4)
C15 C17 1.531(4)
C15 H15 1.0000
C16 H16A 0.9800
C16 H16B 0.9800
C16 H16C 0.9800
C17 H17A 0.9800
C17 H17B 0.9800
C17 H17C 0.9800
C18 C20 1.528(4)
C18 C19 1.528(4)
C18 H18 1.0000
C19 H19A 0.9800
C19 H19B 0.9800
C19 H19C 0.9800
C20 H20A 0.9800
C20 H20B 0.9800
C20 H20C 0.9800
C21 C22 1.528(4)
C21 C23 1.535(3)
C21 H21 1.0000
C22 H22A 0.9800
C22 H22B 0.9800
C22 H22C 0.9800
C23 H23A 0.9800
C23 H23B 0.9800
C23 H23C 0.9800
